data_7112143
loop_
_publ_author_name
'Jiangang Mao'
'Shuo-Qing Zhang'
'Bing-Feng Shi'
'Weiliang Bao'

_publ_section_title
;
 Palladium(0)-catalyzed cyclopropanation of benzyl bromides via C(sp3)-H
 bond activation
;
_journal_name_full Chem.Commun.
_journal_page_first 3692
_journal_paper_doi 10.1039/C3CC49231A
_journal_volume 50
_journal_year 2014
_chemical_formula_moiety 'C23 H21 N O2'
_chemical_formula_sum 'C23 H21 N O2'
_chemical_formula_weight 343.41
_chemical_name_systematic
; 
 ? 
;
_space_group_IT_number 14
_symmetry_cell_setting monoclinic
_symmetry_space_group_name_Hall '-P 2yab'
_symmetry_space_group_name_H-M 'P 1 21/a 1'
_atom_sites_solution_hydrogens geom
_atom_sites_solution_primary direct
_atom_sites_solution_secondary difmap
_audit_creation_method SHELXL-97
_cell_angle_alpha 90.00
_cell_angle_beta 107.958(9)
_cell_angle_gamma 90.00
_cell_formula_units_Z 4
_cell_length_a 13.6924(11)
_cell_length_b 6.1056(4)
_cell_length_c 22.1509(18)
_cell_measurement_reflns_used 4690
_cell_measurement_temperature 293(2)
_cell_measurement_theta_max 29.2161
_cell_measurement_theta_min 3.1216
_cell_volume 1761.6(2)
_computing_cell_refinement 'CrysAlis PRO (Agilent Technologies, 2011)'
_computing_data_collection 'CrysAlis PRO'
_computing_data_reduction 'CrysAlis PRO'
_computing_molecular_graphics 'OLEX2 (Dolomanov et al., 2009)'
_computing_publication_material OLEX2
_computing_structure_refinement 'SHELXL-97 (Sheldrick, 2008)'
_computing_structure_solution 'SHELXS-97 (Sheldrick, 2008)'
_diffrn_ambient_temperature 293(2)
_diffrn_detector_area_resol_mean 10.3592
_diffrn_measured_fraction_theta_full 0.998
_diffrn_measured_fraction_theta_max 0.998
_diffrn_measurement_device_type 'Xcalibur, Atlas, Gemini ultra'
_diffrn_measurement_method '\w scans'
_diffrn_radiation_monochromator graphite
_diffrn_radiation_source 'fine-focus sealed tube'
_diffrn_radiation_type MoK\a
_diffrn_radiation_wavelength 0.71073
_diffrn_reflns_av_R_equivalents 0.0292
_diffrn_reflns_av_sigmaI/netI 0.0257
_diffrn_reflns_limit_h_max 16
_diffrn_reflns_limit_h_min -15
_diffrn_reflns_limit_k_max 7
_diffrn_reflns_limit_k_min -6
_diffrn_reflns_limit_l_max 22
_diffrn_reflns_limit_l_min -26
_diffrn_reflns_number 11657
_diffrn_reflns_theta_full 25.35
_diffrn_reflns_theta_max 25.35
_diffrn_reflns_theta_min 3.13
_exptl_absorpt_coefficient_mu 0.082
_exptl_absorpt_correction_T_max 0.9789
_exptl_absorpt_correction_T_min 0.9718
_exptl_absorpt_correction_type multi-scan
_exptl_absorpt_process_details
;
CrysAlis PRO (Agilent Technologies, 2011) 
;
_exptl_crystal_colour colorless
_exptl_crystal_density_diffrn 1.295
_exptl_crystal_density_method 'not measured'
_exptl_crystal_description block
_exptl_crystal_F_000 728
_exptl_crystal_size_max 0.35
_exptl_crystal_size_mid 0.30
_exptl_crystal_size_min 0.26
_refine_diff_density_max 0.159
_refine_diff_density_min -0.154
_refine_diff_density_rms 0.032
_refine_ls_extinction_method none
_refine_ls_goodness_of_fit_ref 1.034
_refine_ls_hydrogen_treatment constr
_refine_ls_matrix_type full
_refine_ls_number_parameters 236
_refine_ls_number_reflns 3234
_refine_ls_number_restraints 0
_refine_ls_restrained_S_all 1.034
_refine_ls_R_factor_all 0.0564
_refine_ls_R_factor_gt 0.0407
_refine_ls_shift/su_max 0.000
_refine_ls_shift/su_mean 0.000
_refine_ls_structure_factor_coef Fsqd
_refine_ls_weighting_details 'calc w=1/[\s^2^(Fo^2^)+(0.0433P)^2^+0.4874P] where P=(Fo^2^+2Fc^2^)/3'
_refine_ls_weighting_scheme calc
_refine_ls_wR_factor_gt 0.0947
_refine_ls_wR_factor_ref 0.1050
_reflns_number_gt 2513
_reflns_number_total 3234
_reflns_threshold_expression >2sigma(I)
_cod_data_source_file c3cc49231a.txt
_cod_data_source_block 120318_mjg0205001
_cod_original_sg_symbol_H-M 'P 21/a'
_cod_database_code 7112143

loop_
_symmetry_equiv_pos_as_xyz
'x, y, z'
'-x+1/2, y+1/2, -z'
'-x, -y, -z'
'x-1/2, -y-1/2, z'

loop_
_atom_site_label
_atom_site_type_symbol
_atom_site_fract_x
_atom_site_fract_y
_atom_site_fract_z
_atom_site_U_iso_or_equiv
_atom_site_adp_type
_atom_site_occupancy
_atom_site_symmetry_multiplicity
_atom_site_calc_flag
_atom_site_refinement_flags
O1 O 0.26254(10) -0.03206(19) 0.27462(6) 0.0524(3) Uani 1 1 d .
O2 O 0.16074(9) 0.5745(2) 0.35974(6) 0.0554(3) Uani 1 1 d .
N1 N 0.23393(10) 0.2749(2) 0.32720(6) 0.0363(3) Uani 1 1 d .
C1 C 0.22634(14) 0.6557(3) 0.12499(9) 0.0516(5) Uani 1 1 d .
H1 H 0.2582 0.5896 0.1639 0.062 Uiso 1 1 calc R
C2 C 0.28365(16) 0.7797(3) 0.09699(10) 0.0604(5) Uani 1 1 d .
H2 H 0.3540 0.7937 0.1166 0.072 Uiso 1 1 calc R
C3 C 0.23824(17) 0.8840(3) 0.04002(10) 0.0618(5) Uani 1 1 d .
H3 H 0.2773 0.9688 0.0212 0.074 Uiso 1 1 calc R
C4 C 0.13412(17) 0.8604(3) 0.01146(9) 0.0588(5) Uani 1 1 d .
H4 H 0.1023 0.9309 -0.0268 0.071 Uiso 1 1 calc R
C5 C 0.07647(14) 0.7318(3) 0.03948(8) 0.0447(4) Uani 1 1 d .
H5 H 0.0063 0.7164 0.0195 0.054 Uiso 1 1 calc R
C6 C 0.12124(13) 0.6264(3) 0.09637(7) 0.0398(4) Uani 1 1 d .
C7 C 0.05772(13) 0.4911(3) 0.12567(7) 0.0406(4) Uani 1 1 d .
H7 H -0.0139 0.4683 0.1000 0.049 Uiso 1 1 calc R
C8 C 0.07750(12) 0.5134(2) 0.19683(7) 0.0358(4) Uani 1 1 d .
H8 H 0.1318 0.6131 0.2208 0.043 Uiso 1 1 calc R
C9 C 0.10780(12) 0.3056(2) 0.16963(7) 0.0368(4) Uani 1 1 d .
H9 H 0.1809 0.2767 0.1768 0.044 Uiso 1 1 calc R
C10 C 0.04303(13) 0.1287(3) 0.18690(7) 0.0421(4) Uani 1 1 d .
H10 H 0.0345 -0.0059 0.1617 0.050 Uiso 1 1 calc R
C11 C -0.00304(12) 0.4393(3) 0.22671(7) 0.0410(4) Uani 1 1 d .
H11 H -0.0487 0.5547 0.2330 0.049 Uiso 1 1 calc R
C12 C -0.05658(13) 0.2483(3) 0.18429(8) 0.0483(4) Uani 1 1 d .
H12A H -0.1002 0.1637 0.2027 0.058 Uiso 1 1 calc R
H12B H -0.0950 0.2949 0.1417 0.058 Uiso 1 1 calc R
C13 C 0.05426(12) 0.3078(3) 0.28686(7) 0.0399(4) Uani 1 1 d .
H13 H 0.0078 0.2717 0.3114 0.048 Uiso 1 1 calc R
C14 C 0.08833(12) 0.0975(3) 0.25995(7) 0.0406(4) Uani 1 1 d .
H14 H 0.0592 -0.0327 0.2737 0.049 Uiso 1 1 calc R
C15 C 0.20342(13) 0.0962(2) 0.28638(7) 0.0386(4) Uani 1 1 d .
C16 C 0.15161(12) 0.4076(3) 0.32894(7) 0.0385(4) Uani 1 1 d .
C17 C 0.33867(12) 0.3226(2) 0.36206(7) 0.0352(4) Uani 1 1 d .
C18 C 0.38001(13) 0.5243(3) 0.35562(8) 0.0416(4) Uani 1 1 d .
H18 H 0.3404 0.6286 0.3282 0.050 Uiso 1 1 calc R
C19 C 0.48089(13) 0.5706(3) 0.39017(8) 0.0449(4) Uani 1 1 d .
H19 H 0.5083 0.7069 0.3858 0.054 Uiso 1 1 calc R
C20 C 0.54174(13) 0.4176(3) 0.43106(7) 0.0441(4) Uani 1 1 d .
C21 C 0.49859(13) 0.2159(3) 0.43632(8) 0.0456(4) Uani 1 1 d .
H21 H 0.5383 0.1105 0.4632 0.055 Uiso 1 1 calc R
C22 C 0.39793(13) 0.1676(3) 0.40255(7) 0.0412(4) Uani 1 1 d .
H22 H 0.3703 0.0317 0.4071 0.049 Uiso 1 1 calc R
C23 C 0.65175(15) 0.4680(4) 0.46755(9) 0.0659(6) Uani 1 1 d .
H23A H 0.6594 0.4738 0.5121 0.099 Uiso 1 1 calc R
H23B H 0.6706 0.6068 0.4540 0.099 Uiso 1 1 calc R
H23C H 0.6954 0.3556 0.4598 0.099 Uiso 1 1 calc R

loop_
_atom_site_aniso_label
_atom_site_aniso_U_11
_atom_site_aniso_U_22
_atom_site_aniso_U_33
_atom_site_aniso_U_23
_atom_site_aniso_U_13
_atom_site_aniso_U_12
O1 0.0576(8) 0.0418(7) 0.0559(7) -0.0034(5) 0.0148(6) 0.0138(6)
O2 0.0494(8) 0.0560(8) 0.0613(8) -0.0198(6) 0.0179(6) 0.0065(6)
N1 0.0366(8) 0.0352(7) 0.0369(7) 0.0002(5) 0.0111(6) 0.0034(5)
C1 0.0479(11) 0.0547(11) 0.0482(10) 0.0114(8) 0.0090(8) -0.0029(8)
C2 0.0515(12) 0.0631(12) 0.0666(13) 0.0014(10) 0.0184(10) -0.0125(9)
C3 0.0738(15) 0.0513(11) 0.0675(13) 0.0054(9) 0.0324(11) -0.0101(10)
C4 0.0807(15) 0.0487(11) 0.0497(11) 0.0138(8) 0.0243(10) 0.0099(10)
C5 0.0461(10) 0.0439(9) 0.0421(9) 0.0035(7) 0.0104(8) 0.0084(8)
C6 0.0426(10) 0.0371(9) 0.0400(9) 0.0003(7) 0.0132(7) 0.0034(7)
C7 0.0362(9) 0.0445(9) 0.0390(9) 0.0010(7) 0.0087(7) 0.0021(7)
C8 0.0333(9) 0.0355(8) 0.0379(8) 0.0008(6) 0.0098(7) 0.0017(6)
C9 0.0351(9) 0.0370(8) 0.0378(8) -0.0002(6) 0.0104(7) 0.0018(7)
C10 0.0459(10) 0.0357(8) 0.0426(9) -0.0043(7) 0.0109(8) -0.0059(7)
C11 0.0343(9) 0.0452(9) 0.0446(9) 0.0001(7) 0.0137(7) 0.0038(7)
C12 0.0370(10) 0.0551(11) 0.0507(10) 0.0012(8) 0.0106(8) -0.0085(8)
C13 0.0370(9) 0.0450(9) 0.0419(9) 0.0015(7) 0.0184(7) -0.0014(7)
C14 0.0436(10) 0.0348(8) 0.0442(9) 0.0034(7) 0.0147(8) -0.0053(7)
C15 0.0483(10) 0.0310(8) 0.0369(8) 0.0064(6) 0.0136(7) 0.0037(7)
C16 0.0401(9) 0.0425(9) 0.0363(8) 0.0019(7) 0.0168(7) 0.0043(7)
C17 0.0365(9) 0.0363(8) 0.0343(8) 0.0005(6) 0.0133(7) 0.0044(7)
C18 0.0443(10) 0.0351(9) 0.0456(9) 0.0034(7) 0.0144(8) 0.0072(7)
C19 0.0474(11) 0.0375(9) 0.0519(10) -0.0062(7) 0.0185(8) -0.0024(8)
C20 0.0411(10) 0.0538(10) 0.0379(9) -0.0081(7) 0.0129(7) 0.0021(8)
C21 0.0449(11) 0.0536(10) 0.0371(9) 0.0086(7) 0.0108(8) 0.0111(8)
C22 0.0451(10) 0.0405(9) 0.0393(9) 0.0071(7) 0.0147(8) 0.0037(7)
C23 0.0474(12) 0.0835(15) 0.0604(12) -0.0118(10) 0.0075(10) -0.0038(10)

loop_
_atom_type_symbol
_atom_type_description
_atom_type_scat_dispersion_real
_atom_type_scat_dispersion_imag
_atom_type_scat_source
C C 0.0033 0.0016 'International Tables Vol C Tables 4.2.6.8 and 6.1.1.4'
H H 0.0000 0.0000 'International Tables Vol C Tables 4.2.6.8 and 6.1.1.4'
N N 0.0061 0.0033 'International Tables Vol C Tables 4.2.6.8 and 6.1.1.4'
O O 0.0106 0.0060 'International Tables Vol C Tables 4.2.6.8 and 6.1.1.4'

loop_
_geom_angle_atom_site_label_1
_geom_angle_atom_site_label_2
_geom_angle_atom_site_label_3
_geom_angle
C15 N1 C16 112.82(13)
C15 N1 C17 123.87(13)
C16 N1 C17 123.28(12)
C2 C1 C6 121.38(17)
C2 C1 H1 119.3
C6 C1 H1 119.3
C1 C2 C3 120.69(19)
C1 C2 H2 119.7
C3 C2 H2 119.7
C4 C3 C2 118.88(18)
C4 C3 H3 120.6
C2 C3 H3 120.6
C3 C4 C5 120.29(17)
C3 C4 H4 119.9
C5 C4 H4 119.9
C6 C5 C4 121.24(17)
C6 C5 H5 119.4
C4 C5 H5 119.4
C5 C6 C1 117.49(16)
C5 C6 C7 120.23(15)
C1 C6 C7 122.28(14)
C6 C7 C9 119.15(14)
C6 C7 C8 117.49(14)
C9 C7 C8 59.97(10)
C6 C7 H7 116.2
C9 C7 H7 116.2
C8 C7 H7 116.2
C9 C8 C11 104.36(12)
C9 C8 C7 59.75(10)
C11 C8 C7 120.23(13)
C9 C8 H8 118.7
C11 C8 H8 118.7
C7 C8 H8 118.7
C7 C9 C8 60.28(10)
C7 C9 C10 120.68(14)
C8 C9 C10 104.04(12)
C7 C9 H9 118.5
C8 C9 H9 118.5
C10 C9 H9 118.5
C9 C10 C12 103.49(13)
C9 C10 C14 105.80(12)
C12 C10 C14 99.34(13)
C9 C10 H10 115.4
C12 C10 H10 115.4
C14 C10 H10 115.4
C8 C11 C12 103.50(13)
C8 C11 C13 106.64(13)
C12 C11 C13 98.79(13)
C8 C11 H11 115.3
C12 C11 H11 115.3
C13 C11 H11 115.3
C10 C12 C11 95.02(12)
C10 C12 H12A 112.7
C11 C12 H12A 112.7
C10 C12 H12B 112.7
C11 C12 H12B 112.7
H12A C12 H12B 110.2
C16 C13 C11 116.24(13)
C16 C13 C14 105.11(13)
C11 C13 C14 103.42(12)
C16 C13 H13 110.5
C11 C13 H13 110.5
C14 C13 H13 110.5
C15 C14 C13 105.02(13)
C15 C14 C10 116.09(13)
C13 C14 C10 103.21(12)
C15 C14 H14 110.7
C13 C14 H14 110.7
C10 C14 H14 110.7
O1 C15 N1 123.93(15)
O1 C15 C14 127.61(15)
N1 C15 C14 108.44(13)
O2 C16 N1 123.98(15)
O2 C16 C13 127.53(15)
N1 C16 C13 108.49(13)
C18 C17 C22 120.04(15)
C18 C17 N1 119.96(13)
C22 C17 N1 120.00(14)
C17 C18 C19 119.67(15)
C17 C18 H18 120.2
C19 C18 H18 120.2
C18 C19 C20 121.28(16)
C18 C19 H19 119.4
C20 C19 H19 119.4
C21 C20 C19 117.89(16)
C21 C20 C23 121.22(16)
C19 C20 C23 120.88(17)
C22 C21 C20 121.58(15)
C22 C21 H21 119.2
C20 C21 H21 119.2
C17 C22 C21 119.54(15)
C17 C22 H22 120.2
C21 C22 H22 120.2
C20 C23 H23A 109.5
C20 C23 H23B 109.5
H23A C23 H23B 109.5
C20 C23 H23C 109.5
H23A C23 H23C 109.5
H23B C23 H23C 109.5

loop_
_geom_bond_atom_site_label_1
_geom_bond_atom_site_label_2
_geom_bond_distance
O1 C15 1.2109(19)
O2 C16 1.2114(19)
N1 C15 1.396(2)
N1 C16 1.3980(19)
N1 C17 1.434(2)
C1 C2 1.369(2)
C1 C6 1.394(2)
C1 H1 0.9300
C2 C3 1.379(3)
C2 H2 0.9300
C3 C4 1.377(3)
C3 H3 0.9300
C4 C5 1.388(3)
C4 H4 0.9300
C5 C6 1.379(2)
C5 H5 0.9300
C6 C7 1.486(2)
C7 C9 1.513(2)
C7 C8 1.521(2)
C7 H7 0.9800
C8 C9 1.516(2)
C8 C11 1.520(2)
C8 H8 0.9800
C9 C10 1.520(2)
C9 H9 0.9800
C10 C12 1.533(2)
C10 C14 1.556(2)
C10 H10 0.9800
C11 C12 1.535(2)
C11 C13 1.546(2)
C11 H11 0.9800
C12 H12A 0.9700
C12 H12B 0.9700
C13 C16 1.500(2)
C13 C14 1.547(2)
C13 H13 0.9800
C14 C15 1.502(2)
C14 H14 0.9800
C17 C18 1.381(2)
C17 C22 1.382(2)
C18 C19 1.386(2)
C18 H18 0.9300
C19 C20 1.386(2)
C19 H19 0.9300
C20 C21 1.386(2)
C20 C23 1.506(2)
C21 C22 1.382(2)
C21 H21 0.9300
C22 H22 0.9300
C23 H23A 0.9600
C23 H23B 0.9600
C23 H23C 0.9600
